data_4510503
loop_
_publ_author_name
'Thu\'ery, Pierre'

_publ_section_title
;
 Increasing Complexity in the Uranyl Ion--Kemp&#x2019;s Triacid System:
 From One- and Two-Dimensional Polymers to Uranyl--Copper(II) Dodeca- and
 Hexadecanuclear Species
;
_journal_issue 5
_journal_name_full 'Crystal Growth &amp; Design'
_journal_page_first 2665
_journal_paper_doi 10.1021/cg500353k
_journal_volume 14
_journal_year 2014
_chemical_formula_sum 'C72 H106 O59 U8'
_chemical_formula_weight 3819.81
_space_group_IT_number 15
_symmetry_cell_setting monoclinic
_symmetry_space_group_name_Hall '-C 2yc'
_symmetry_space_group_name_H-M 'C 1 2/c 1'
_atom_sites_solution_hydrogens geom
_atom_sites_solution_primary direct
_atom_sites_solution_secondary difmap
_audit_creation_method SHELXL-97
_cell_angle_alpha 90.00
_cell_angle_beta 110.2414(17)
_cell_angle_gamma 90.00
_cell_formula_units_Z 4
_cell_length_a 25.4173(9)
_cell_length_b 15.8195(3)
_cell_length_c 28.8395(10)
_cell_measurement_reflns_used 196965
_cell_measurement_temperature 150(2)
_cell_measurement_theta_max 30.51
_cell_measurement_theta_min 2.68
_cell_volume 10879.9(6)
_computing_cell_refinement 'HKL2000 (Otwinowski & Minor, 1997)'
_computing_data_collection 'COLLECT (Nonius, 1998)'
_computing_data_reduction 'HKL2000 (Otwinowski & Minor, 1997)'
_computing_molecular_graphics 'SHELXTL (Sheldrick, 2008)'
_computing_publication_material 'SHELXTL (Sheldrick, 2008); PLATON (Spek, 2003)'
_computing_structure_refinement 'SHELXL-97 (Sheldrick, 2008)'
_computing_structure_solution 'SHELXS-97 (Sheldrick, 2008)'
_diffrn_ambient_temperature 150(2)
_diffrn_measured_fraction_theta_full 0.999
_diffrn_measured_fraction_theta_max 0.999
_diffrn_measurement_device_type 'Nonius Kappa-CCD area-detector diffractometer'
_diffrn_measurement_method 'two \f and six \w scans with 2\% steps (483 frames)'
_diffrn_radiation_monochromator graphite
_diffrn_radiation_source 'fine-focus sealed tube'
_diffrn_radiation_type MoK\a
_diffrn_radiation_wavelength 0.71073
_diffrn_reflns_av_R_equivalents 0.0515
_diffrn_reflns_av_unetI/netI 0.0700
_diffrn_reflns_limit_h_max 36
_diffrn_reflns_limit_h_min -36
_diffrn_reflns_limit_k_max 22
_diffrn_reflns_limit_k_min -22
_diffrn_reflns_limit_l_max 41
_diffrn_reflns_limit_l_min -41
_diffrn_reflns_number 196965
_diffrn_reflns_theta_full 30.51
_diffrn_reflns_theta_max 30.51
_diffrn_reflns_theta_min 2.68
_diffrn_standards_decay_% 0
_diffrn_standards_interval_time 0
_diffrn_standards_number 0
_exptl_absorpt_coefficient_mu 11.956
_exptl_absorpt_correction_T_max 0.620
_exptl_absorpt_correction_T_min 0.352
_exptl_absorpt_correction_type multi-scan
_exptl_absorpt_process_details 'SCALEPACK (Otwinowski & Minor, 1997)'
_exptl_crystal_colour 'translucent light yellow'
_exptl_crystal_density_diffrn 2.332
_exptl_crystal_density_method 'not measured'
_exptl_crystal_description platelet
_exptl_crystal_F_000 6984
_exptl_crystal_size_max 0.13
_exptl_crystal_size_mid 0.13
_exptl_crystal_size_min 0.04
_refine_diff_density_max 4.287
_refine_diff_density_min -2.432
_refine_diff_density_rms 0.243
_refine_ls_extinction_method none
_refine_ls_goodness_of_fit_ref 1.023
_refine_ls_hydrogen_treatment constr
_refine_ls_matrix_type full
_refine_ls_number_parameters 637
_refine_ls_number_reflns 16609
_refine_ls_number_restraints 42
_refine_ls_restrained_S_all 1.040
_refine_ls_R_factor_all 0.0794
_refine_ls_R_factor_gt 0.0458
_refine_ls_shift/su_max 0.002
_refine_ls_shift/su_mean 0.000
_refine_ls_structure_factor_coef Fsqd
_refine_ls_weighting_details 'calc w=1/[\s^2^(Fo^2^)+(0.0490P)^2^+86.5741P] where P=(Fo^2^+2Fc^2^)/3'
_refine_ls_weighting_scheme calc
_refine_ls_wR_factor_gt 0.1048
_refine_ls_wR_factor_ref 0.1134
_reflns_number_gt 11596
_reflns_number_total 16609
_reflns_threshold_expression >2sigma(I)
_cod_data_source_file cg500353k_si_002.cif
_cod_data_source_block 5
_cod_depositor_comments 'Adding full bibliography for 4510499--4510507.cif.'
_cod_original_sg_symbol_H-M 'C 2/c'
_cod_database_code 4510503

loop_
_symmetry_equiv_pos_as_xyz
'x, y, z'
'-x, y, -z+1/2'
'x+1/2, y+1/2, z'
'-x+1/2, y+1/2, -z+1/2'
'-x, -y, -z'
'x, -y, z-1/2'
'-x+1/2, -y+1/2, -z'
'x+1/2, -y+1/2, z-1/2'

loop_
_atom_site_label
_atom_site_type_symbol
_atom_site_fract_x
_atom_site_fract_y
_atom_site_fract_z
_atom_site_U_iso_or_equiv
_atom_site_adp_type
_atom_site_occupancy
_atom_site_symmetry_multiplicity
_atom_site_calc_flag
_atom_site_refinement_flags
U1 U 0.891253(11) 0.211955(17) -0.052161(10) 0.02685(7) Uani 1 1 d .
U2 U 0.881758(13) 0.110416(19) 0.132295(11) 0.03246(8) Uani 1 1 d .
U3 U 0.826234(11) 0.409871(18) 0.147794(10) 0.02717(7) Uani 1 1 d .
U4 U 0.699605(11) -0.013348(16) 0.024387(10) 0.02422(7) Uani 1 1 d .
O1 O 0.8339(2) 0.2320(4) -0.0345(2) 0.0370(13) Uani 1 1 d .
O2 O 0.9495(2) 0.1925(4) -0.0703(2) 0.0360(13) Uani 1 1 d .
O3 O 0.8387(3) 0.1702(5) 0.0837(2) 0.060(2) Uani 1 1 d .
O4 O 0.9260(4) 0.0486(6) 0.1800(3) 0.084(3) Uani 1 1 d U
O5 O 0.7941(2) 0.3541(4) 0.0935(2) 0.0444(15) Uani 1 1 d .
O6 O 0.8577(3) 0.4647(5) 0.2035(3) 0.062(2) Uani 1 1 d .
O7 O 0.7207(3) 0.0905(4) 0.0240(3) 0.068(2) Uani 1 1 d .
O8 O 0.6738(4) -0.1168(5) 0.0211(4) 0.079(2) Uani 1 1 d U
O9 O 0.9362(2) 0.3421(3) -0.0096(2) 0.0346(12) Uani 1 1 d .
O10 O 0.9537(2) 0.2300(3) 0.0366(2) 0.0331(12) Uani 1 1 d .
O11 O 0.9498(3) 0.2204(4) 0.1502(3) 0.060(2) Uani 1 1 d .
O12 O 0.9103(2) 0.3388(4) 0.1619(3) 0.0565(19) Uani 1 1 d .
O13 O 0.8817(3) 0.4879(5) 0.1139(3) 0.0567(19) Uani 1 1 d .
O14 O 0.8825(3) 0.4741(6) 0.0406(3) 0.082(3) Uani 1 1 d U
O15 O 0.9081(2) 0.0765(3) -0.00547(19) 0.0310(12) Uani 1 1 d .
O16 O 0.8520(2) 0.0705(3) -0.0823(2) 0.0331(12) Uani 1 1 d .
O17 O 0.8699(4) -0.0055(5) 0.0762(3) 0.079(3) Uani 1 1 d U
O18 O 0.7895(3) -0.0657(6) 0.0562(3) 0.085(3) Uani 1 1 d .
O19 O 0.7297(4) -0.0460(6) -0.0405(3) 0.088(3) Uani 1 1 d U
O20 O 0.7317(3) -0.0287(4) -0.1130(3) 0.0524(18) Uani 1 1 d .
O21 O 0.8604(4) 0.1812(4) 0.1938(3) 0.068(2) Uani 1 1 d .
O22 O 0.8080(3) 0.2920(5) 0.1932(3) 0.061(2) Uani 1 1 d .
O23 O 0.8059(4) 0.0463(7) 0.1434(3) 0.099(3) Uani 1 1 d U
O24 O 0.7204(3) -0.0002(6) 0.1104(3) 0.080(3) Uani 1 1 d U
O25 O 0.6732(2) 0.2806(3) 0.1404(2) 0.0362(13) Uani 1 1 d .
O26 O 0.6361(2) 0.1622(3) 0.1072(2) 0.0380(13) Uani 1 1 d .
O27 O 0.9544(2) 0.0966(3) 0.0928(2) 0.0341(12) Uani 1 1 d .
O28 O 0.7374(2) 0.4196(3) 0.16612(19) 0.0298(11) Uani 1 1 d .
O29 O 0.6213(2) 0.0241(3) 0.0525(2) 0.0304(12) Uani 1 1 d .
O30 O 0.7500 0.2500 0.0000 0.052(2) Uani 1 2 d S
C1 C 1.0105(3) 0.3549(4) 0.0692(3) 0.0259(15) Uani 1 1 d .
C2 C 1.0310(3) 0.3180(5) 0.1218(3) 0.0304(16) Uani 1 1 d .
H2A H 1.0263 0.2559 0.1188 0.036 Uiso 1 1 calc R
H2B H 1.0717 0.3292 0.1365 0.036 Uiso 1 1 calc R
C3 C 1.0038(3) 0.3483(5) 0.1586(3) 0.0308(17) Uani 1 1 d .
C4 C 0.9972(3) 0.4457(5) 0.1566(3) 0.0296(16) Uani 1 1 d .
H4A H 0.9731 0.4617 0.1757 0.035 Uiso 1 1 calc R
H4B H 1.0346 0.4711 0.1733 0.035 Uiso 1 1 calc R
C5 C 0.9727(3) 0.4845(5) 0.1054(3) 0.0300(16) Uani 1 1 d .
C6 C 1.0019(3) 0.4513(5) 0.0705(3) 0.0277(15) Uani 1 1 d .
H6A H 1.0392 0.4787 0.0797 0.033 Uiso 1 1 calc R
H6B H 0.9799 0.4701 0.0365 0.033 Uiso 1 1 calc R
C7 C 0.9628(3) 0.3077(5) 0.0316(3) 0.0267(15) Uani 1 1 d .
C8 C 1.0581(3) 0.3400(5) 0.0474(3) 0.0342(18) Uani 1 1 d .
H8A H 1.0651 0.2793 0.0464 0.051 Uiso 1 1 calc R
H8B H 1.0924 0.3683 0.0683 0.051 Uiso 1 1 calc R
H8C H 1.0466 0.3632 0.0139 0.051 Uiso 1 1 calc R
C9 C 0.9489(3) 0.3014(6) 0.1548(3) 0.0357(18) Uani 1 1 d .
C10 C 1.0443(3) 0.3262(6) 0.2104(3) 0.043(2) Uani 1 1 d .
H10A H 1.0799 0.3558 0.2165 0.065 Uiso 1 1 calc R
H10B H 1.0510 0.2651 0.2127 0.065 Uiso 1 1 calc R
H10C H 1.0280 0.3435 0.2351 0.065 Uiso 1 1 calc R
C11 C 0.9078(3) 0.4803(5) 0.0844(3) 0.0333(17) Uani 1 1 d .
C12 C 0.9832(4) 0.5824(5) 0.1097(3) 0.040(2) Uani 1 1 d .
H12A H 0.9658 0.6065 0.1322 0.060 Uiso 1 1 calc R
H12B H 0.9668 0.6083 0.0770 0.060 Uiso 1 1 calc R
H12C H 1.0237 0.5934 0.1227 0.060 Uiso 1 1 calc R
C13 C 0.8878(3) -0.0635(4) -0.0422(3) 0.0262(15) Uani 1 1 d .
C14 C 0.9053(3) -0.1043(5) 0.0092(3) 0.0317(17) Uani 1 1 d .
H14A H 0.9300 -0.0640 0.0333 0.038 Uiso 1 1 calc R
H14B H 0.9280 -0.1550 0.0090 0.038 Uiso 1 1 calc R
C15 C 0.8582(3) -0.1309(4) 0.0283(3) 0.0311(17) Uani 1 1 d .
C16 C 0.8105(3) -0.1747(5) -0.0125(3) 0.0303(16) Uani 1 1 d .
H16A H 0.8225 -0.2335 -0.0152 0.036 Uiso 1 1 calc R
H16B H 0.7779 -0.1779 -0.0013 0.036 Uiso 1 1 calc R
C17 C 0.7903(3) -0.1367(4) -0.0641(3) 0.0282(16) Uani 1 1 d .
C18 C 0.8401(3) -0.1125(5) -0.0794(3) 0.0318(17) Uani 1 1 d .
H18A H 0.8560 -0.1650 -0.0878 0.038 Uiso 1 1 calc R
H18B H 0.8258 -0.0783 -0.1100 0.038 Uiso 1 1 calc R
C19 C 0.8798(3) 0.0318(5) -0.0425(3) 0.0272(15) Uani 1 1 d .
C20 C 0.9396(3) -0.0703(6) -0.0594(3) 0.040(2) Uani 1 1 d .
H20A H 0.9306 -0.0443 -0.0921 0.059 Uiso 1 1 calc R
H20B H 0.9492 -0.1299 -0.0611 0.059 Uiso 1 1 calc R
H20C H 0.9716 -0.0408 -0.0357 0.059 Uiso 1 1 calc R
C21 C 0.8373(4) -0.0589(5) 0.0537(3) 0.0386(19) Uani 1 1 d .
C22 C 0.8837(4) -0.1942(6) 0.0708(4) 0.046(2) Uani 1 1 d .
H22A H 0.8558 -0.2085 0.0860 0.069 Uiso 1 1 calc R
H22B H 0.9166 -0.1688 0.0957 0.069 Uiso 1 1 calc R
H22C H 0.8950 -0.2457 0.0578 0.069 Uiso 1 1 calc R
C23 C 0.7479(3) -0.0638(5) -0.0723(3) 0.0329(17) Uani 1 1 d .
C24 C 0.7563(4) -0.2044(5) -0.1010(3) 0.040(2) Uani 1 1 d .
H24A H 0.7797 -0.2544 -0.0989 0.060 Uiso 1 1 calc R
H24B H 0.7442 -0.1815 -0.1346 0.060 Uiso 1 1 calc R
H24C H 0.7232 -0.2201 -0.0927 0.060 Uiso 1 1 calc R
C25 C 0.7966(3) 0.1722(5) 0.2390(3) 0.0304(16) Uani 1 1 d .
C26 C 0.7992(4) 0.0758(6) 0.2371(3) 0.0379(19) Uani 1 1 d .
H26A H 0.7997 0.0535 0.2694 0.046 Uiso 1 1 calc R
H26B H 0.8354 0.0601 0.2336 0.046 Uiso 1 1 calc R
C27 C 0.7521(4) 0.0302(5) 0.1962(3) 0.0339(18) Uani 1 1 d .
C28 C 0.6951(3) 0.0635(5) 0.1947(3) 0.0351(18) Uani 1 1 d .
H28A H 0.6870 0.0387 0.2230 0.042 Uiso 1 1 calc R
H28B H 0.6664 0.0416 0.1642 0.042 Uiso 1 1 calc R
C29 C 0.6870(3) 0.1606(5) 0.1959(3) 0.0316(17) Uani 1 1 d .
C30 C 0.7380(3) 0.2027(5) 0.2346(3) 0.0325(17) Uani 1 1 d .
H30A H 0.7361 0.2640 0.2275 0.039 Uiso 1 1 calc R
H30B H 0.7340 0.1957 0.2674 0.039 Uiso 1 1 calc R
C31 C 0.8212(3) 0.2183(5) 0.2036(3) 0.0310(17) Uani 1 1 d .
C32 C 0.8363(4) 0.2001(6) 0.2905(3) 0.041(2) Uani 1 1 d .
H32A H 0.8341 0.2615 0.2937 0.062 Uiso 1 1 calc R
H32B H 0.8749 0.1840 0.2945 0.062 Uiso 1 1 calc R
H32C H 0.8252 0.1723 0.3161 0.062 Uiso 1 1 calc R
C33 C 0.7601(4) 0.0301(6) 0.1454(3) 0.042(2) Uani 1 1 d .
C34 C 0.7542(4) -0.0657(5) 0.2098(3) 0.044(2) Uani 1 1 d .
H34A H 0.7909 -0.0889 0.2125 0.066 Uiso 1 1 calc R
H34B H 0.7248 -0.0960 0.1840 0.066 Uiso 1 1 calc R
H34C H 0.7484 -0.0723 0.2415 0.066 Uiso 1 1 calc R
C35 C 0.6673(3) 0.2021(5) 0.1456(3) 0.0302(16) Uani 1 1 d .
C36 C 0.6356(4) 0.1751(7) 0.2123(4) 0.049(2) Uani 1 1 d .
H36A H 0.6309 0.2358 0.2164 0.074 Uiso 1 1 calc R
H36B H 0.6416 0.1460 0.2437 0.074 Uiso 1 1 calc R
H36C H 0.6018 0.1527 0.1870 0.074 Uiso 1 1 calc R

loop_
_atom_site_aniso_label
_atom_site_aniso_U_11
_atom_site_aniso_U_22
_atom_site_aniso_U_33
_atom_site_aniso_U_23
_atom_site_aniso_U_13
_atom_site_aniso_U_12
U1 0.02833(14) 0.02216(13) 0.02818(15) -0.00140(10) 0.00737(11) 0.00078(11)
U2 0.03424(16) 0.03227(15) 0.03612(17) 0.00149(12) 0.01886(13) -0.00096(12)
U3 0.02372(13) 0.03235(15) 0.02667(14) 0.00272(11) 0.01028(11) 0.00180(11)
U4 0.02418(13) 0.02309(13) 0.02755(14) 0.00083(10) 0.01170(11) 0.00163(10)
O1 0.026(3) 0.040(3) 0.045(3) -0.003(3) 0.013(3) -0.001(2)
O2 0.034(3) 0.039(3) 0.038(3) 0.000(2) 0.016(3) -0.001(2)
O3 0.037(3) 0.102(6) 0.047(4) 0.025(4) 0.023(3) 0.021(4)
O4 0.086(5) 0.109(6) 0.074(5) 0.041(4) 0.049(4) 0.043(5)
O5 0.036(3) 0.061(4) 0.043(4) -0.017(3) 0.022(3) -0.005(3)
O6 0.034(3) 0.102(6) 0.050(4) -0.036(4) 0.013(3) -0.009(4)
O7 0.067(5) 0.031(3) 0.137(7) 0.007(4) 0.076(5) 0.002(3)
O8 0.084(5) 0.047(4) 0.139(7) -0.002(4) 0.079(5) 0.004(4)
O9 0.043(3) 0.023(3) 0.029(3) -0.002(2) 0.002(2) -0.003(2)
O10 0.036(3) 0.028(3) 0.029(3) 0.001(2) 0.003(2) -0.006(2)
O11 0.060(4) 0.055(4) 0.084(5) -0.029(4) 0.050(4) -0.022(3)
O12 0.029(3) 0.050(4) 0.097(6) 0.033(4) 0.029(4) 0.014(3)
O13 0.029(3) 0.075(5) 0.071(5) 0.039(4) 0.024(3) 0.011(3)
O14 0.041(4) 0.150(7) 0.046(4) -0.031(4) 0.005(3) 0.028(4)
O15 0.034(3) 0.024(3) 0.031(3) 0.001(2) 0.007(2) 0.000(2)
O16 0.032(3) 0.024(3) 0.036(3) -0.004(2) 0.003(2) -0.003(2)
O17 0.102(6) 0.066(4) 0.104(6) -0.043(4) 0.080(5) -0.041(4)
O18 0.037(4) 0.134(8) 0.065(5) -0.057(5) -0.006(3) 0.031(4)
O19 0.095(5) 0.130(6) 0.047(4) 0.016(4) 0.035(4) 0.078(5)
O20 0.042(4) 0.046(4) 0.082(5) 0.035(4) 0.037(4) 0.021(3)
O21 0.107(6) 0.044(4) 0.090(6) -0.016(4) 0.081(5) -0.018(4)
O22 0.038(4) 0.081(5) 0.078(5) 0.049(4) 0.037(4) 0.020(3)
O23 0.122(6) 0.126(7) 0.079(5) -0.047(5) 0.072(5) -0.082(5)
O24 0.061(4) 0.138(7) 0.040(4) -0.012(4) 0.015(3) 0.039(4)
O25 0.041(3) 0.033(3) 0.030(3) -0.002(2) 0.006(3) -0.004(2)
O26 0.046(3) 0.027(3) 0.035(3) -0.002(2) 0.007(3) -0.004(3)
O27 0.032(3) 0.036(3) 0.041(3) 0.009(2) 0.021(3) 0.007(2)
O28 0.023(3) 0.037(3) 0.031(3) -0.006(2) 0.012(2) -0.002(2)
O29 0.033(3) 0.024(3) 0.043(3) 0.001(2) 0.024(3) -0.001(2)
O30 0.054(6) 0.042(5) 0.077(7) 0.005(5) 0.044(5) 0.011(4)
C1 0.026(4) 0.021(3) 0.030(4) -0.001(3) 0.009(3) -0.004(3)
C2 0.027(4) 0.034(4) 0.028(4) -0.001(3) 0.007(3) -0.005(3)
C3 0.021(3) 0.046(5) 0.024(4) 0.000(3) 0.007(3) -0.002(3)
C4 0.023(4) 0.035(4) 0.031(4) -0.009(3) 0.010(3) 0.000(3)
C5 0.019(3) 0.035(4) 0.037(4) -0.007(3) 0.011(3) -0.001(3)
C6 0.027(4) 0.027(4) 0.029(4) 0.001(3) 0.009(3) -0.004(3)
C7 0.027(4) 0.024(4) 0.030(4) -0.002(3) 0.011(3) 0.000(3)
C8 0.038(4) 0.024(4) 0.046(5) 0.005(3) 0.020(4) 0.005(3)
C9 0.031(4) 0.055(5) 0.020(4) 0.003(3) 0.007(3) -0.006(4)
C10 0.028(4) 0.067(6) 0.027(4) -0.011(4) 0.001(3) 0.002(4)
C11 0.026(4) 0.035(4) 0.034(4) -0.011(3) 0.003(3) 0.002(3)
C12 0.033(4) 0.032(4) 0.053(5) -0.014(4) 0.013(4) -0.006(3)
C13 0.026(4) 0.024(3) 0.037(4) -0.003(3) 0.021(3) 0.004(3)
C14 0.033(4) 0.025(4) 0.041(5) 0.000(3) 0.017(4) 0.002(3)
C15 0.036(4) 0.019(3) 0.046(5) 0.006(3) 0.023(4) 0.001(3)
C16 0.032(4) 0.023(4) 0.042(5) 0.003(3) 0.020(4) 0.003(3)
C17 0.027(4) 0.020(3) 0.039(4) -0.005(3) 0.013(3) -0.001(3)
C18 0.032(4) 0.027(4) 0.041(5) -0.001(3) 0.018(4) -0.002(3)
C19 0.023(3) 0.030(4) 0.030(4) 0.001(3) 0.012(3) -0.001(3)
C20 0.031(4) 0.040(5) 0.053(5) -0.008(4) 0.021(4) -0.005(3)
C21 0.045(5) 0.034(4) 0.038(5) 0.007(4) 0.016(4) 0.009(4)
C22 0.048(5) 0.040(5) 0.053(6) 0.018(4) 0.022(5) 0.004(4)
C23 0.028(4) 0.029(4) 0.041(5) -0.011(3) 0.011(4) 0.001(3)
C24 0.039(5) 0.025(4) 0.058(6) -0.010(4) 0.021(4) -0.007(3)
C25 0.029(4) 0.039(4) 0.021(4) 0.005(3) 0.005(3) -0.002(3)
C26 0.040(5) 0.050(5) 0.022(4) 0.014(3) 0.009(3) 0.001(4)
C27 0.044(5) 0.038(4) 0.021(4) 0.010(3) 0.013(3) 0.002(4)
C28 0.039(5) 0.034(4) 0.035(5) 0.004(3) 0.017(4) -0.002(3)
C29 0.033(4) 0.041(4) 0.023(4) 0.002(3) 0.012(3) -0.004(3)
C30 0.038(4) 0.038(4) 0.027(4) -0.002(3) 0.017(3) -0.010(3)
C31 0.025(4) 0.044(5) 0.022(4) -0.003(3) 0.005(3) -0.006(3)
C32 0.038(5) 0.060(6) 0.023(4) 0.005(4) 0.008(3) -0.013(4)
C33 0.059(6) 0.039(5) 0.027(4) 0.004(4) 0.014(4) 0.002(4)
C34 0.060(6) 0.031(4) 0.039(5) 0.007(4) 0.016(4) -0.002(4)
C35 0.026(4) 0.033(4) 0.034(4) 0.001(3) 0.013(3) 0.001(3)
C36 0.042(5) 0.068(6) 0.047(6) -0.008(5) 0.027(4) -0.005(5)

loop_
_atom_type_symbol
_atom_type_description
_atom_type_scat_dispersion_real
_atom_type_scat_dispersion_imag
_atom_type_scat_source
C C 0.0033 0.0016 'International Tables Vol C Tables 4.2.6.8 and 6.1.1.4'
H H 0.0000 0.0000 'International Tables Vol C Tables 4.2.6.8 and 6.1.1.4'
O O 0.0106 0.0060 'International Tables Vol C Tables 4.2.6.8 and 6.1.1.4'
U U -9.6767 9.6646 'International Tables Vol C Tables 4.2.6.8 and 6.1.1.4'

loop_
_geom_angle_atom_site_label_1
_geom_angle_atom_site_label_2
_geom_angle_atom_site_label_3
_geom_angle
_geom_angle_site_symmetry_1
_geom_angle_site_symmetry_3
O1 U1 O2 179.5(3) . .
O1 U1 O9 89.6(2) . .
O2 U1 O9 90.1(2) . .
O1 U1 O16 89.5(2) . .
O2 U1 O16 90.9(2) . .
O9 U1 O16 171.16(18) . .
O1 U1 O15 90.2(2) . .
O2 U1 O15 90.3(2) . .
O9 U1 O15 119.07(17) . .
O16 U1 O15 52.15(17) . .
O1 U1 O26 87.9(2) . 7_655
O2 U1 O26 91.6(2) . 7_655
O9 U1 O26 68.24(18) . 7_655
O16 U1 O26 120.50(18) . 7_655
O15 U1 O26 172.44(18) . 7_655
O1 U1 O25 88.3(2) . 7_655
O2 U1 O25 91.6(2) . 7_655
O9 U1 O25 119.58(18) . 7_655
O16 U1 O25 69.17(18) . 7_655
O15 U1 O25 121.30(17) . 7_655
O26 U1 O25 51.34(18) 7_655 7_655
O1 U1 O10 88.8(2) . .
O2 U1 O10 91.3(2) . .
O9 U1 O10 51.57(17) . .
O16 U1 O10 119.62(17) . .
O15 U1 O10 67.51(17) . .
O26 U1 O10 119.73(17) 7_655 .
O25 U1 O10 170.71(17) 7_655 .
O3 U2 O4 178.2(4) . .
O3 U2 O23 91.6(4) . .
O4 U2 O23 89.2(4) . .
O3 U2 O21 96.1(3) . .
O4 U2 O21 85.7(4) . .
O23 U2 O21 71.2(3) . .
O3 U2 O11 89.1(3) . .
O4 U2 O11 91.0(4) . .
O23 U2 O11 151.0(3) . .
O21 U2 O11 79.9(2) . .
O3 U2 O17 88.6(4) . .
O4 U2 O17 89.9(4) . .
O23 U2 O17 80.8(3) . .
O21 U2 O17 151.6(2) . .
O11 U2 O17 128.2(2) . .
O3 U2 O27 92.2(2) . .
O4 U2 O27 86.2(3) . .
O23 U2 O27 144.6(3) . .
O21 U2 O27 143.1(2) . .
O11 U2 O27 64.3(2) . .
O17 U2 O27 64.1(2) . .
O5 U3 O6 178.4(3) . .
O5 U3 O12 91.7(3) . .
O6 U3 O12 88.7(3) . .
O5 U3 O13 93.2(3) . .
O6 U3 O13 88.4(3) . .
O12 U3 O13 71.1(2) . .
O5 U3 O20 89.5(3) . 7_655
O6 U3 O20 90.9(3) . 7_655
O12 U3 O20 148.5(2) . 7_655
O13 U3 O20 77.4(2) . 7_655
O5 U3 O22 88.7(3) . .
O6 U3 O22 89.8(3) . .
O12 U3 O22 82.4(2) . .
O13 U3 O22 153.5(2) . .
O20 U3 O22 129.1(2) 7_655 .
O5 U3 O28 92.5(2) . .
O6 U3 O28 86.3(2) . .
O12 U3 O28 146.9(2) . .
O13 U3 O28 141.2(2) . .
O20 U3 O28 64.38(18) 7_655 .
O22 U3 O28 64.87(19) . .
O7 U4 O8 175.9(4) . .
O7 U4 O18 94.4(4) . .
O8 U4 O18 89.3(4) . .
O7 U4 O19 91.0(4) . .
O8 U4 O19 88.3(4) . .
O18 U4 O19 71.4(3) . .
O7 U4 O14 86.4(4) . 7_655
O8 U4 O14 89.5(4) . 7_655
O18 U4 O14 153.7(3) . 7_655
O19 U4 O14 82.3(3) . 7_655
O7 U4 O24 88.0(4) . .
O8 U4 O24 94.7(4) . .
O18 U4 O24 77.4(3) . .
O19 U4 O24 148.6(3) . .
O14 U4 O24 128.9(2) 7_655 .
O7 U4 O29 93.5(2) . .
O8 U4 O29 84.9(3) . .
O18 U4 O29 139.3(3) . .
O19 U4 O29 148.3(2) . .
O14 U4 O29 66.7(2) 7_655 .
O24 U4 O29 63.0(2) . .
C7 O9 U1 96.5(4) . .
C7 O10 U1 94.0(4) . .
C9 O11 U2 135.4(6) . .
C9 O12 U3 161.5(7) . .
C11 O13 U3 140.8(6) . .
C11 O14 U4 144.7(6) . 7_655
C19 O15 U1 94.8(4) . .
C19 O16 U1 95.0(4) . .
C21 O17 U2 143.5(7) . .
C21 O18 U4 143.0(8) . .
C23 O19 U4 176.7(7) . .
C23 O20 U3 135.1(6) . 7_655
C31 O21 U2 143.5(7) . .
C31 O22 U3 141.5(6) . .
C33 O23 U2 164.9(10) . .
C33 O24 U4 135.0(7) . .
C35 O25 U1 95.9(5) . 7_655
C35 O26 U1 96.3(5) . 7_655
C7 C1 C2 115.7(6) . .
C7 C1 C6 114.8(6) . .
C2 C1 C6 110.7(6) . .
C7 C1 C8 100.2(6) . .
C2 C1 C8 107.2(6) . .
C6 C1 C8 107.1(6) . .
C3 C2 C1 119.1(6) . .
C3 C2 H2A 107.5 . .
C1 C2 H2A 107.5 . .
C3 C2 H2B 107.5 . .
C1 C2 H2B 107.5 . .
H2A C2 H2B 107.0 . .
C10 C3 C2 107.0(6) . .
C10 C3 C4 107.0(7) . .
C2 C3 C4 110.7(6) . .
C10 C3 C9 104.2(6) . .
C2 C3 C9 114.3(7) . .
C4 C3 C9 113.0(6) . .
C5 C4 C3 116.3(6) . .
C5 C4 H4A 108.2 . .
C3 C4 H4A 108.2 . .
C5 C4 H4B 108.2 . .
C3 C4 H4B 108.2 . .
H4A C4 H4B 107.4 . .
C4 C5 C6 111.6(6) . .
C4 C5 C11 112.8(6) . .
C6 C5 C11 114.8(6) . .
C4 C5 C12 108.7(7) . .
C6 C5 C12 106.3(6) . .
C11 C5 C12 101.7(6) . .
C5 C6 C1 117.2(6) . .
C5 C6 H6A 108.0 . .
C1 C6 H6A 108.0 . .
C5 C6 H6B 108.0 . .
C1 C6 H6B 108.0 . .
H6A C6 H6B 107.2 . .
O9 C7 O10 117.5(7) . .
O9 C7 C1 119.7(6) . .
O10 C7 C1 121.9(7) . .
C1 C8 H8A 109.5 . .
C1 C8 H8B 109.5 . .
H8A C8 H8B 109.5 . .
C1 C8 H8C 109.5 . .
H8A C8 H8C 109.5 . .
H8B C8 H8C 109.5 . .
O12 C9 O11 122.7(8) . .
O12 C9 C3 120.8(8) . .
O11 C9 C3 115.8(7) . .
C3 C10 H10A 109.5 . .
C3 C10 H10B 109.5 . .
H10A C10 H10B 109.5 . .
C3 C10 H10C 109.5 . .
H10A C10 H10C 109.5 . .
H10B C10 H10C 109.5 . .
O14 C11 O13 120.1(8) . .
O14 C11 C5 121.5(8) . .
O13 C11 C5 118.3(7) . .
C5 C12 H12A 109.5 . .
C5 C12 H12B 109.5 . .
H12A C12 H12B 109.5 . .
C5 C12 H12C 109.5 . .
H12A C12 H12C 109.5 . .
H12B C12 H12C 109.5 . .
C19 C13 C18 115.4(6) . .
C19 C13 C14 114.6(6) . .
C18 C13 C14 111.1(6) . .
C19 C13 C20 101.0(6) . .
C18 C13 C20 107.1(6) . .
C14 C13 C20 106.5(6) . .
C13 C14 C15 117.3(6) . .
C13 C14 H14A 108.0 . .
C15 C14 H14A 108.0 . .
C13 C14 H14B 108.0 . .
C15 C14 H14B 108.0 . .
H14A C14 H14B 107.2 . .
C16 C15 C14 110.9(6) . .
C16 C15 C21 112.8(7) . .
C14 C15 C21 113.9(6) . .
C16 C15 C22 108.6(6) . .
C14 C15 C22 107.2(6) . .
C21 C15 C22 102.7(7) . .
C17 C16 C15 118.8(6) . .
C17 C16 H16A 107.6 . .
C15 C16 H16A 107.6 . .
C17 C16 H16B 107.6 . .
C15 C16 H16B 107.6 . .
H16A C16 H16B 107.1 . .
C16 C17 C18 110.5(6) . .
C16 C17 C23 115.2(6) . .
C18 C17 C23 112.0(6) . .
C16 C17 C24 108.6(6) . .
C18 C17 C24 107.5(6) . .
C23 C17 C24 102.6(6) . .
C13 C18 C17 117.5(6) . .
C13 C18 H18A 107.9 . .
C17 C18 H18A 107.9 . .
C13 C18 H18B 107.9 . .
C17 C18 H18B 107.9 . .
H18A C18 H18B 107.2 . .
O15 C19 O16 117.6(7) . .
O15 C19 C13 120.6(7) . .
O16 C19 C13 120.8(7) . .
C13 C20 H20A 109.5 . .
C13 C20 H20B 109.5 . .
H20A C20 H20B 109.5 . .
C13 C20 H20C 109.5 . .
H20A C20 H20C 109.5 . .
H20B C20 H20C 109.5 . .
O17 C21 O18 122.0(9) . .
O17 C21 C15 119.2(8) . .
O18 C21 C15 117.8(8) . .
C15 C22 H22A 109.5 . .
C15 C22 H22B 109.5 . .
H22A C22 H22B 109.5 . .
C15 C22 H22C 109.5 . .
H22A C22 H22C 109.5 . .
H22B C22 H22C 109.5 . .
O19 C23 O20 122.3(8) . .
O19 C23 C17 119.7(8) . .
O20 C23 C17 117.9(7) . .
C17 C24 H24A 109.5 . .
C17 C24 H24B 109.5 . .
H24A C24 H24B 109.5 . .
C17 C24 H24C 109.5 . .
H24A C24 H24C 109.5 . .
H24B C24 H24C 109.5 . .
C26 C25 C30 111.4(7) . .
C26 C25 C32 107.3(7) . .
C30 C25 C32 106.5(7) . .
C26 C25 C31 114.4(7) . .
C30 C25 C31 113.5(6) . .
C32 C25 C31 102.7(6) . .
C25 C26 C27 117.6(7) . .
C25 C26 H26A 107.9 . .
C27 C26 H26A 107.9 . .
C25 C26 H26B 107.9 . .
C27 C26 H26B 107.9 . .
H26A C26 H26B 107.2 . .
C28 C27 C26 109.8(7) . .
C28 C27 C33 113.9(7) . .
C26 C27 C33 113.9(7) . .
C28 C27 C34 107.0(7) . .
C26 C27 C34 108.2(7) . .
C33 C27 C34 103.4(7) . .
C27 C28 C29 118.3(7) . .
C27 C28 H28A 107.7 . .
C29 C28 H28A 107.7 . .
C27 C28 H28B 107.7 . .
C29 C28 H28B 107.7 . .
H28A C28 H28B 107.1 . .
C35 C29 C30 115.1(6) . .
C35 C29 C28 114.1(7) . .
C30 C29 C28 111.1(7) . .
C35 C29 C36 101.2(7) . .
C30 C29 C36 107.6(7) . .
C28 C29 C36 106.7(7) . .
C25 C30 C29 118.4(7) . .
C25 C30 H30A 107.7 . .
C29 C30 H30A 107.7 . .
C25 C30 H30B 107.7 . .
C29 C30 H30B 107.7 . .
H30A C30 H30B 107.1 . .
O22 C31 O21 123.7(8) . .
O22 C31 C25 118.2(7) . .
O21 C31 C25 117.1(7) . .
C25 C32 H32A 109.5 . .
C25 C32 H32B 109.5 . .
H32A C32 H32B 109.5 . .
C25 C32 H32C 109.5 . .
H32A C32 H32C 109.5 . .
H32B C32 H32C 109.5 . .
O23 C33 O24 124.2(9) . .
O23 C33 C27 119.2(9) . .
O24 C33 C27 115.6(9) . .
C27 C34 H34A 109.5 . .
C27 C34 H34B 109.5 . .
H34A C34 H34B 109.5 . .
C27 C34 H34C 109.5 . .
H34A C34 H34C 109.5 . .
H34B C34 H34C 109.5 . .
O25 C35 O26 116.3(7) . .
O25 C35 C29 121.7(7) . .
O26 C35 C29 121.1(7) . .
C29 C36 H36A 109.5 . .
C29 C36 H36B 109.5 . .
H36A C36 H36B 109.5 . .
C29 C36 H36C 109.5 . .
H36A C36 H36C 109.5 . .
H36B C36 H36C 109.5 . .

loop_
_geom_bond_atom_site_label_1
_geom_bond_atom_site_label_2
_geom_bond_distance
_geom_bond_site_symmetry_2
U1 O1 1.731(5) .
U1 O2 1.760(5) .
U1 O9 2.466(5) .
U1 O16 2.482(5) .
U1 O15 2.487(5) .
U1 O26 2.490(5) 7_655
U1 O25 2.508(5) 7_655
U1 O10 2.518(5) .
U2 O3 1.732(7) .
U2 O4 1.745(8) .
U2 O23 2.297(8) .
U2 O21 2.316(6) .
U2 O11 2.380(6) .
U2 O17 2.394(7) .
U2 O27 2.490(5) .
U3 O5 1.735(6) .
U3 O6 1.757(6) .
U3 O12 2.322(6) .
U3 O13 2.328(6) .
U3 O20 2.385(6) 7_655
U3 O22 2.414(6) .
U3 O28 2.495(5) .
U4 O7 1.729(6) .
U4 O8 1.754(8) .
U4 O18 2.302(7) .
U4 O19 2.312(7) .
U4 O14 2.357(7) 7_655
U4 O24 2.361(7) .
U4 O29 2.468(5) .
O9 C7 1.267(9) .
O10 C7 1.269(9) .
O11 C9 1.290(11) .
O12 C9 1.223(10) .
O13 C11 1.253(10) .
O14 C11 1.206(10) .
O14 U4 2.357(7) 7_655
O15 C19 1.277(9) .
O16 C19 1.277(9) .
O17 C21 1.205(11) .
O18 C21 1.246(11) .
O19 C23 1.195(10) .
O20 C23 1.234(10) .
O20 U3 2.385(6) 7_655
O21 C31 1.270(10) .
O22 C31 1.221(10) .
O23 C33 1.214(12) .
O24 C33 1.248(12) .
O25 C35 1.266(9) .
O25 U1 2.508(5) 7_655
O26 C35 1.282(9) .
O26 U1 2.490(5) 7_655
C1 C7 1.514(10) .
C1 C2 1.537(10) .
C1 C6 1.544(10) .
C1 C8 1.561(10) .
C2 C3 1.531(10) .
C2 H2A 0.9900 .
C2 H2B 0.9900 .
C3 C10 1.531(11) .
C3 C4 1.548(11) .
C3 C9 1.550(11) .
C4 C5 1.518(11) .
C4 H4A 0.9900 .
C4 H4B 0.9900 .
C5 C6 1.537(10) .
C5 C11 1.548(10) .
C5 C12 1.569(11) .
C6 H6A 0.9900 .
C6 H6B 0.9900 .
C8 H8A 0.9800 .
C8 H8B 0.9800 .
C8 H8C 0.9800 .
C10 H10A 0.9800 .
C10 H10B 0.9800 .
C10 H10C 0.9800 .
C12 H12A 0.9800 .
C12 H12B 0.9800 .
C12 H12C 0.9800 .
C13 C19 1.520(10) .
C13 C18 1.523(11) .
C13 C14 1.536(11) .
C13 C20 1.562(10) .
C14 C15 1.538(10) .
C14 H14A 0.9900 .
C14 H14B 0.9900 .
C15 C16 1.531(11) .
C15 C21 1.543(11) .
C15 C22 1.543(11) .
C16 C17 1.522(11) .
C16 H16A 0.9900 .
C16 H16B 0.9900 .
C17 C18 1.526(10) .
C17 C23 1.541(10) .
C17 C24 1.545(10) .
C18 H18A 0.9900 .
C18 H18B 0.9900 .
C20 H20A 0.9800 .
C20 H20B 0.9800 .
C20 H20C 0.9800 .
C22 H22A 0.9800 .
C22 H22B 0.9800 .
C22 H22C 0.9800 .
C24 H24A 0.9800 .
C24 H24B 0.9800 .
C24 H24C 0.9800 .
C25 C26 1.528(12) .
C25 C30 1.528(11) .
C25 C32 1.543(11) .
C25 C31 1.552(10) .
C26 C27 1.538(12) .
C26 H26A 0.9900 .
C26 H26B 0.9900 .
C27 C28 1.528(11) .
C27 C33 1.547(11) .
C27 C34 1.563(11) .
C28 C29 1.551(11) .
C28 H28A 0.9900 .
C28 H28B 0.9900 .
C29 C35 1.513(11) .
C29 C30 1.540(11) .
C29 C36 1.552(11) .
C30 H30A 0.9900 .
C30 H30B 0.9900 .
C32 H32A 0.9800 .
C32 H32B 0.9800 .
C32 H32C 0.9800 .
C34 H34A 0.9800 .
C34 H34B 0.9800 .
C34 H34C 0.9800 .
C36 H36A 0.9800 .
C36 H36B 0.9800 .
C36 H36C 0.9800 .
